data_7243822
loop_
_publ_author_name
'Mila\<sinovi\'c, Valentina'
'Mol\<canov, Kre\<simir'

_publ_section_title
;
 Novel co-crystals with \p-hole interactions between iodide anions and
 quinoid rings involving charge transfer
;
_journal_issue 46
_journal_name_full CrystEngComm
_journal_page_first 8209
_journal_page_last 8214
_journal_paper_doi 10.1039/D1CE01156A
_journal_volume 23
_journal_year 2021
_chemical_formula_moiety 'C18 H16 Br4 I2 N2 O2'
_chemical_formula_sum 'C18 H16 Br4 Cl0 I2 N2 O2'
_chemical_formula_weight 865.77
_space_group_IT_number 14
_space_group_name_Hall '-P 2ybc'
_space_group_name_H-M_alt 'P 1 21/c 1'
_symmetry_cell_setting monoclinic
_symmetry_space_group_name_Hall '-P 2ybc'
_symmetry_space_group_name_H-M 'P 1 21/c 1'
_atom_sites_solution_hydrogens geom
_atom_sites_solution_primary direct
_atom_sites_solution_secondary difmap
_audit_creation_date 2016-12-07T15:08:29-00:00
_audit_creation_method 'WinGX routine CIF_UPDATE'
_audit_update_record
;
2021-08-26 deposited with the CCDC.	2021-10-28 downloaded from the CCDC.
;
_cell_angle_alpha 90
_cell_angle_beta 91.217(3)
_cell_angle_gamma 90
_cell_formula_units_Z 4
_cell_length_a 15.4807(5)
_cell_length_b 9.1376(4)
_cell_length_c 17.3524(5)
_cell_measurement_reflns_used 5648
_cell_measurement_temperature 293(2)
_cell_measurement_theta_max 75.7053
_cell_measurement_theta_min 3.7836
_cell_volume 2454.06(15)
_computing_cell_refinement
;
        CrysAlisPro, Agilent Technologies,
        Version 1.171.36.20 (release 27-06-2012 CrysAlis171 .NET)
        (compiled Jul 11 2012,15:38:31)
;
_computing_data_collection
;
        CrysAlisPro, Agilent Technologies,
        Version 1.171.36.20 (release 27-06-2012 CrysAlis171 .NET)
        (compiled Jul 11 2012,15:38:31)
;
_computing_data_reduction
;
        CrysAlisPro, Agilent Technologies,
        Version 1.171.36.20 (release 27-06-2012 CrysAlis171 .NET)
        (compiled Jul 11 2012,15:38:31)
;
_computing_molecular_graphics 'Ortep-3 for Windows (Farrugia, 1997)'
_computing_publication_material 'WinGX publication routines (Farrugia, 1999)'
_computing_structure_refinement 'SHELXL-97 (Sheldrick, 1997)'
_computing_structure_solution 'SHELXS-97 (Sheldrick, 1997)'
_diffrn_ambient_temperature 293(2)
_diffrn_detector_area_resol_mean 10.4323
_diffrn_measured_fraction_theta_full 0.988
_diffrn_measured_fraction_theta_max 0.988
_diffrn_measurement_device_type 'Xcalibur, Ruby, Nova'
_diffrn_measurement_method '\w scans'
_diffrn_radiation_monochromator graphite
_diffrn_radiation_type CuK\a
_diffrn_radiation_wavelength 1.54179
_diffrn_reflns_av_R_equivalents 0.0544
_diffrn_reflns_av_unetI/netI 0.0554
_diffrn_reflns_limit_h_max 19
_diffrn_reflns_limit_h_min -18
_diffrn_reflns_limit_k_max 11
_diffrn_reflns_limit_k_min -9
_diffrn_reflns_limit_l_max 14
_diffrn_reflns_limit_l_min -21
_diffrn_reflns_number 13451
_diffrn_reflns_theta_full 75.89
_diffrn_reflns_theta_max 75.89
_diffrn_reflns_theta_min 5.1
_exptl_absorpt_coefficient_mu 27.902
_exptl_absorpt_correction_T_max 1
_exptl_absorpt_correction_T_min 0.20521
_exptl_absorpt_correction_type multi-scan
_exptl_absorpt_process_details
;
        CrysAlisPro, Agilent Technologies,
        Version 1.171.36.20 (release 27-06-2012 CrysAlis171 .NET)
        (compiled Jul 11 2012,15:38:31)
        Empirical absorption correction using spherical harmonics,
 implemented in SCALE3 ABSPACK scaling algorithm.
;
_exptl_crystal_colour 'dark red'
_exptl_crystal_density_diffrn 2.343
_exptl_crystal_density_method 'not measured'
_exptl_crystal_description prism
_exptl_crystal_F_000 1600
_exptl_crystal_size_max 0.22
_exptl_crystal_size_mid 0.08
_exptl_crystal_size_min 0.07
_refine_diff_density_max 2.564
_refine_diff_density_min -2.28
_refine_diff_density_rms 0.271
_refine_ls_extinction_method none
_refine_ls_goodness_of_fit_ref 1.044
_refine_ls_hydrogen_treatment constr
_refine_ls_matrix_type full
_refine_ls_number_parameters 253
_refine_ls_number_reflns 5063
_refine_ls_number_restraints 1
_refine_ls_restrained_S_all 1.047
_refine_ls_R_factor_all 0.0625
_refine_ls_R_factor_gt 0.056
_refine_ls_shift/su_max 0.001
_refine_ls_shift/su_mean 0
_refine_ls_structure_factor_coef Fsqd
_refine_ls_weighting_details 'calc w=1/[\s^2^(Fo^2^)+(0.0966P)^2^+10.8647P] where P=(Fo^2^+2Fc^2^)/3'
_refine_ls_weighting_scheme calc
_refine_ls_wR_factor_ref 0.1565
_reflns_number_gt 4451
_reflns_number_total 5063
_reflns_threshold_expression >2sigma(I)
_cod_data_source_file d1ce01156a3.cif
_cod_data_source_block n-mepycl4q-dija-100k
_cod_depositor_comments 'Adding full bibliography for 7243821--7243826.cif.'
_cod_original_cell_volume 2454.05(15)
_cod_database_code 7243822

loop_
_symmetry_equiv_pos_as_xyz
'x, y, z'
'-x, y+1/2, -z+1/2'
'-x, -y, -z'
'x, -y-1/2, z-1/2'

loop_
_atom_site_label
_atom_site_fract_x
_atom_site_fract_y
_atom_site_fract_z
_atom_site_U_iso_or_equiv
_atom_site_adp_type
_atom_site_calc_flag
_atom_site_refinement_flags
_atom_site_occupancy
_atom_site_disorder_assembly
_atom_site_disorder_group
_atom_site_type_symbol
I1 0.34853(3) 0.77558(6) 0.84926(2) 0.02629(16) Uani d . 1 . . I
I2 1.12623(3) 1.22696(7) 1.14409(3) 0.03220(17) Uani d . 1 . . I
Br1 0.55375(5) 0.86499(10) 0.92886(4) 0.0270(2) Uani d . 1 . . Br
Br2 0.68366(6) 1.09724(11) 0.83062(4) 0.0317(2) Uani d . 1 . . Br
Br3 0.93027(5) 1.08148(10) 1.07671(4) 0.0273(2) Uani d . 1 . . Br
Br4 0.80643(5) 0.84026(10) 1.17262(4) 0.0268(2) Uani d . 1 . . Br
O1 0.6477(4) 0.7729(8) 1.0746(3) 0.0355(14) Uani d . 1 . . O
O2 0.8317(4) 1.1818(8) 0.9358(3) 0.0347(13) Uani d . 1 . . O
C1 0.6907(5) 0.8640(9) 1.0429(4) 0.0261(16) Uani d . 1 . . C
C2 0.6625(5) 0.9293(9) 0.9674(4) 0.0229(14) Uani d . 1 . . C
C3 0.7122(5) 1.0212(9) 0.9290(4) 0.0262(15) Uani d . 1 . . C
C4 0.7940(5) 1.0808(10) 0.9644(4) 0.0280(16) Uani d . 1 . . C
C5 0.8231(5) 1.0107(9) 1.0375(4) 0.0256(15) Uani d . 1 . . C
C6 0.7747(5) 0.9164(9) 1.0751(4) 0.0243(15) Uani d . 1 . . C
N1 0.4204(4) 0.0537(9) 0.6898(3) 0.0292(14) Uani d . 1 . . N
C7 0.4836(5) -0.0165(10) 0.6549(5) 0.0324(17) Uani d . 1 . . C
H7 0.5393 -0.0137 0.6758 0.039 Uiso calc R 1 . . H
C8 0.4676(6) -0.0932(11) 0.5881(5) 0.0374(19) Uani d . 1 . . C
H8 0.5122 -0.1425 0.564 0.045 Uiso calc R 1 . . H
C9 0.3846(7) -0.0968(13) 0.5567(5) 0.046(2) Uani d . 1 . . C
H9 0.3727 -0.1487 0.5116 0.055 Uiso calc R 1 . . H
C10 0.3196(6) -0.0218(15) 0.5937(5) 0.047(3) Uani d . 1 . . C
H10 0.2634 -0.0227 0.5737 0.057 Uiso calc R 1 . . H
C11 0.3394(6) 0.0551(12) 0.6611(5) 0.037(2) Uani d . 1 . . C
H11 0.2966 0.1071 0.6861 0.045 Uiso calc R 1 . . H
C12 0.4386(6) 0.1377(12) 0.7607(4) 0.037(2) Uani d . 1 . . C
H12C 0.3861 0.1808 0.7784 0.056 Uiso calc R 1 . . H
H12B 0.4797 0.2135 0.7502 0.056 Uiso calc R 1 . . H
H12A 0.4619 0.0735 0.7997 0.056 Uiso calc R 1 . . H
N2 0.0859(10) 0.5404(15) 0.8219(7) 0.094(6) Uani d . 1 . . N
C13 0.1415(7) 0.5316(13) 0.8943(10) 0.066(4) Uani d . 1 . . C
H13 0.1925 0.5841 0.9014 0.08 Uiso calc R 1 . . H
C14 0.1097(11) 0.4396(14) 0.9478(6) 0.062(4) Uani d . 1 . . C
H14 0.14 0.4279 0.9943 0.075 Uiso calc R 1 . . H
C15 0.0400(11) 0.3688(14) 0.9370(10) 0.073(4) Uani d D 1 . . C
H15 0.0243 0.3015 0.9744 0.087 Uiso calc R 1 . . H
C16 -0.0088(11) 0.3836(17) 0.8795(12) 0.082(5) Uani d . 1 . . C
H16 -0.0622 0.337 0.8794 0.098 Uiso calc R 1 . . H
C17 0.0087(7) 0.452(2) 0.8266(7) 0.085(6) Uani d D 1 . . C
H17 -0.029 0.45 0.7842 0.101 Uiso calc R 1 . . H
C18 0.1044(10) 0.6531(17) 0.7622(8) 0.069(4) Uani d . 1 . . C
H18C 0.1599 0.6964 0.773 0.103 Uiso calc R 1 . . H
H18B 0.0607 0.7275 0.7629 0.103 Uiso calc R 1 . . H
H18A 0.1047 0.6078 0.7123 0.103 Uiso calc R 1 . . H

loop_
_atom_site_aniso_label
_atom_site_aniso_U_11
_atom_site_aniso_U_22
_atom_site_aniso_U_33
_atom_site_aniso_U_12
_atom_site_aniso_U_13
_atom_site_aniso_U_23
I1 0.0212(3) 0.0352(3) 0.0224(2) -0.00010(18) 0.00054(17) -0.00291(17)
I2 0.0214(3) 0.0527(4) 0.0225(2) -0.0078(2) -0.00014(18) -0.00752(19)
Br1 0.0238(4) 0.0356(4) 0.0216(3) -0.0053(3) -0.0013(3) -0.0027(3)
Br2 0.0328(4) 0.0434(5) 0.0186(3) -0.0066(4) -0.0031(3) 0.0051(3)
Br3 0.0206(4) 0.0384(5) 0.0229(3) -0.0028(3) -0.0004(3) -0.0037(3)
Br4 0.0233(4) 0.0384(5) 0.0187(3) 0.0038(3) 0.0012(3) 0.0019(3)
O1 0.032(3) 0.051(4) 0.024(3) -0.016(3) -0.002(2) 0.006(2)
O2 0.031(3) 0.043(3) 0.031(3) -0.009(3) -0.001(2) 0.008(3)
C1 0.030(4) 0.032(4) 0.016(3) 0.000(3) 0.000(3) -0.001(3)
C2 0.017(3) 0.031(4) 0.021(3) -0.004(3) -0.003(2) -0.003(3)
C3 0.025(4) 0.035(4) 0.018(3) 0.002(3) -0.003(3) -0.003(3)
C4 0.028(4) 0.034(4) 0.022(3) -0.005(3) 0.003(3) 0.003(3)
C5 0.022(3) 0.033(4) 0.022(3) 0.005(3) -0.001(3) -0.007(3)
C6 0.021(3) 0.035(4) 0.016(3) 0.004(3) -0.006(2) 0.001(3)
N1 0.024(3) 0.046(4) 0.017(3) 0.003(3) 0.002(2) 0.005(3)
C7 0.021(4) 0.037(4) 0.039(4) 0.000(3) 0.003(3) 0.009(3)
C8 0.034(5) 0.036(5) 0.043(4) 0.007(4) 0.013(4) 0.000(4)
C9 0.052(6) 0.056(6) 0.030(4) -0.005(5) 0.005(4) -0.010(4)
C10 0.030(5) 0.078(8) 0.034(4) 0.004(5) -0.006(3) 0.000(5)
C11 0.025(4) 0.053(6) 0.034(4) 0.008(4) 0.005(3) 0.001(4)
C12 0.032(4) 0.056(6) 0.023(3) -0.010(4) 0.006(3) -0.001(4)
N2 0.138(12) 0.082(8) 0.067(6) 0.071(9) 0.074(8) 0.054(6)
C13 0.025(5) 0.039(6) 0.136(12) -0.006(4) 0.012(6) -0.037(7)
C14 0.105(11) 0.048(6) 0.033(5) 0.015(7) -0.022(6) -0.003(4)
C15 0.078(10) 0.034(6) 0.108(12) 0.008(7) 0.046(9) -0.001(7)
C16 0.063(10) 0.054(8) 0.130(15) -0.013(7) 0.050(10) -0.032(9)
C17 0.020(5) 0.189(19) 0.044(6) -0.005(7) 0.003(4) -0.063(9)
C18 0.075(9) 0.068(9) 0.065(7) 0.004(7) 0.021(7) -0.004(6)

loop_
_atom_type_symbol
_atom_type_description
_atom_type_scat_dispersion_real
_atom_type_scat_dispersion_imag
_atom_type_scat_source
H H 0 0 'International Tables Vol C Tables 4.2.6.8 and 6.1.1.4'
Br Br -0.6763 1.2805 'International Tables Vol C Tables 4.2.6.8 and 6.1.1.4'
Cl Cl 0.3639 0.7018 'International Tables Vol C Tables 4.2.6.8 and 6.1.1.4'
N N 0.0311 0.018 'International Tables Vol C Tables 4.2.6.8 and 6.1.1.4'
O O 0.0492 0.0322 'International Tables Vol C Tables 4.2.6.8 and 6.1.1.4'
C C 0.0181 0.0091 'International Tables Vol C Tables 4.2.6.8 and 6.1.1.4'
I I -0.3257 6.8362 'International Tables Vol C Tables 4.2.6.8 and 6.1.1.4'

loop_
_geom_angle_atom_site_label_1
_geom_angle_atom_site_label_2
_geom_angle_atom_site_label_3
_geom_angle
_geom_angle_site_symmetry_1
_geom_angle_site_symmetry_3
_geom_angle_publ_flag
O1 C1 C6 122.6(7) . . ?
O1 C1 C2 121.5(7) . . ?
C6 C1 C2 115.9(7) . . ?
C3 C2 C1 122.1(7) . . ?
C3 C2 Br1 122.7(6) . . ?
C1 C2 Br1 115.2(6) . . ?
C2 C3 C4 121.2(7) . . ?
C2 C3 Br2 124.1(6) . . ?
C4 C3 Br2 114.6(6) . . ?
O2 C4 C5 122.9(8) . . ?
O2 C4 C3 121.5(7) . . ?
C5 C4 C3 115.6(7) . . ?
C6 C5 C4 122.6(7) . . ?
C6 C5 Br3 123.1(6) . . ?
C4 C5 Br3 114.1(6) . . ?
C5 C6 C1 121.7(6) . . ?
C5 C6 Br4 122.9(6) . . ?
C1 C6 Br4 115.3(5) . . ?
C7 N1 C11 121.9(8) . . ?
C7 N1 C12 120.3(8) . . ?
C11 N1 C12 117.8(8) . . ?
N1 C7 C8 120.8(8) . . ?
N1 C7 H7 119.6 . . ?
C8 C7 H7 119.6 . . ?
C7 C8 C9 119.6(8) . . ?
C7 C8 H8 120.2 . . ?
C9 C8 H8 120.2 . . ?
C10 C9 C8 118.8(9) . . ?
C10 C9 H9 120.6 . . ?
C8 C9 H9 120.6 . . ?
C9 C10 C11 119.3(9) . . ?
C9 C10 H10 120.3 . . ?
C11 C10 H10 120.3 . . ?
N1 C11 C10 119.6(8) . . ?
N1 C11 H11 120.2 . . ?
C10 C11 H11 120.2 . . ?
N1 C12 H12C 109.5 . . ?
N1 C12 H12B 109.5 . . ?
H12C C12 H12B 109.5 . . ?
N1 C12 H12A 109.5 . . ?
H12C C12 H12A 109.5 . . ?
H12B C12 H12A 109.5 . . ?
C17 N2 C18 126.6(15) . . ?
C17 N2 C13 112.3(10) . . ?
C18 N2 C13 120.0(15) . . ?
C14 C13 N2 113.2(11) . . ?
C14 C13 H13 123.4 . . ?
N2 C13 H13 123.4 . . ?
C15 C14 C13 122.5(13) . . ?
C15 C14 H14 118.8 . . ?
C13 C14 H14 118.8 . . ?
C16 C15 C14 124.2(15) . . ?
C16 C15 H15 117.9 . . ?
C14 C15 H15 117.9 . . ?
C17 C16 C15 123.4(16) . . ?
C17 C16 H16 118.3 . . ?
C15 C16 H16 118.3 . . ?
C16 C17 N2 124.0(13) . . ?
C16 C17 H17 118 . . ?
N2 C17 H17 118 . . ?
N2 C18 H18C 109.5 . . ?
N2 C18 H18B 109.5 . . ?
H18C C18 H18B 109.5 . . ?
N2 C18 H18A 109.5 . . ?
H18C C18 H18A 109.5 . . ?
H18B C18 H18A 109.5 . . ?

loop_
_geom_bond_atom_site_label_1
_geom_bond_atom_site_label_2
_geom_bond_site_symmetry_2
_geom_bond_distance
_geom_bond_publ_flag
Br1 C2 . 1.893(7) ?
Br2 C3 . 1.887(7) ?
Br3 C5 . 1.894(8) ?
Br4 C6 . 1.885(7) ?
O1 C1 . 1.205(10) ?
O2 C4 . 1.205(11) ?
C1 C6 . 1.484(11) ?
C1 C2 . 1.497(10) ?
C2 C3 . 1.327(11) ?
C3 C4 . 1.498(11) ?
C4 C5 . 1.483(10) ?
C5 C6 . 1.323(12) ?
N1 C7 . 1.326(11) ?
N1 C11 . 1.339(11) ?
N1 C12 . 1.472(11) ?
C7 C8 . 1.373(14) ?
C7 H7 . 0.93 ?
C8 C9 . 1.385(15) ?
C8 H8 . 0.93 ?
C9 C10 . 1.386(15) ?
C9 H9 . 0.93 ?
C10 C11 . 1.394(14) ?
C10 H10 . 0.93 ?
C11 H11 . 0.93 ?
C12 H12C . 0.96 ?
C12 H12B . 0.96 ?
C12 H12A . 0.96 ?
N2 C17 . 1.45(2) ?
N2 C18 . 1.493(17) ?
N2 C13 . 1.51(2) ?
C13 C14 . 1.35(2) ?
C13 H13 . 0.93 ?
C14 C15 . 1.27(2) ?
C14 H14 . 0.93 ?
C15 C16 . 1.25(2) ?
C15 H15 . 0.93 ?
C16 C17 . 1.15(2) ?
C16 H16 . 0.93 ?
C17 H17 . 0.93 ?
C18 H18C . 0.96 ?
C18 H18B . 0.96 ?
C18 H18A . 0.96 ?

loop_
_geom_torsion_atom_site_label_1
_geom_torsion_atom_site_label_2
_geom_torsion_atom_site_label_3
_geom_torsion_atom_site_label_4
_geom_torsion
_geom_torsion_site_symmetry_1
_geom_torsion_site_symmetry_2
_geom_torsion_site_symmetry_3
_geom_torsion_site_symmetry_4
_geom_torsion_publ_flag
O1 C1 C2 C3 -174.7(8) . . . . ?
C6 C1 C2 C3 4.2(11) . . . . ?
O1 C1 C2 Br1 2.7(11) . . . . ?
C6 C1 C2 Br1 -178.3(5) . . . . ?
C1 C2 C3 C4 -8.6(12) . . . . ?
Br1 C2 C3 C4 174.2(6) . . . . ?
C1 C2 C3 Br2 175.7(6) . . . . ?
Br1 C2 C3 Br2 -1.5(10) . . . . ?
C2 C3 C4 O2 -167.4(8) . . . . ?
Br2 C3 C4 O2 8.6(11) . . . . ?
C2 C3 C4 C5 10.7(11) . . . . ?
Br2 C3 C4 C5 -173.2(5) . . . . ?
O2 C4 C5 C6 168.9(9) . . . . ?
C3 C4 C5 C6 -9.2(11) . . . . ?
O2 C4 C5 Br3 -5.5(11) . . . . ?
C3 C4 C5 Br3 176.4(5) . . . . ?
C4 C5 C6 C1 5.6(12) . . . . ?
Br3 C5 C6 C1 179.5(6) . . . . ?
C4 C5 C6 Br4 -174.0(6) . . . . ?
Br3 C5 C6 Br4 -0.1(10) . . . . ?
O1 C1 C6 C5 176.3(8) . . . . ?
C2 C1 C6 C5 -2.6(11) . . . . ?
O1 C1 C6 Br4 -4.1(11) . . . . ?
C2 C1 C6 Br4 177.0(5) . . . . ?
C11 N1 C7 C8 -1.2(13) . . . . ?
C12 N1 C7 C8 -179.0(8) . . . . ?
N1 C7 C8 C9 0.3(14) . . . . ?
C7 C8 C9 C10 0.3(16) . . . . ?
C8 C9 C10 C11 0.1(17) . . . . ?
C7 N1 C11 C10 1.5(15) . . . . ?
C12 N1 C11 C10 179.4(9) . . . . ?
C9 C10 C11 N1 -0.9(17) . . . . ?
C17 N2 C13 C14 1.9(15) . . . . ?
C18 N2 C13 C14 170.8(11) . . . . ?
N2 C13 C14 C15 0.1(18) . . . . ?
C13 C14 C15 C16 -5(2) . . . . ?
C14 C15 C16 C17 8(3) . . . . ?
C15 C16 C17 N2 -6(3) . . . . ?
C18 N2 C17 C16 -167.3(16) . . . . ?
C13 N2 C17 C16 1(2) . . . . ?
